data_4512915
loop_
_publ_author_name
'Mann, J. Matthew'
'McMillen, Colin D.'
'Kolis, Joseph W.'

_publ_section_title
;
 Crystal Chemistry of Alkali Thorium Silicates Under Hydrothermal
 Conditions
;
_journal_issue 6
_journal_name_full 'Crystal Growth &amp; Design'
_journal_page_first 2643
_journal_paper_doi 10.1021/cg5017164
_journal_volume 15
_journal_year 2015
_chemical_formula_sum 'O30 Rb4 Si12 Th2'
_chemical_formula_weight 1623.04
_chemical_name_systematic
; 
 ? 
;
_space_group_IT_number 2
_symmetry_cell_setting triclinic
_symmetry_space_group_name_Hall '-P 1'
_symmetry_space_group_name_H-M 'P -1'
_atom_sites_solution_hydrogens none
_atom_sites_solution_primary direct
_atom_sites_solution_secondary difmap
_audit_creation_method SHELXL-97
_cell_angle_alpha 98.97(3)
_cell_angle_beta 90.97(3)
_cell_angle_gamma 106.44(3)
_cell_formula_units_Z 2
_cell_length_a 7.3288(15)
_cell_length_b 12.235(2)
_cell_length_c 17.510(4)
_cell_measurement_reflns_used 7360
_cell_measurement_temperature 293(2)
_cell_measurement_theta_max 26.3288
_cell_measurement_theta_min 2.6976
_cell_volume 1484.4(6)
_computing_cell_refinement 'CrystalClear (Rigaku/MSC, 2006)'
_computing_data_collection 'CrystalClear (Rigaku/MSC, 2006)'
_computing_data_reduction 'CrystalClear (Rigaku/MSC, 2006)'
_computing_molecular_graphics 'DIAMOND (Bradenburg, 1999)'
_computing_publication_material 'SHELXL-97 (Sheldrick, 1997)'
_computing_structure_refinement 'SHELXL-97 (Sheldrick, 1997)'
_computing_structure_solution 'SHELXS-97 (Sheldrick, 1990)'
_diffrn_ambient_temperature 293(2)
_diffrn_detector_area_resol_mean 14.6199
_diffrn_measured_fraction_theta_full 0.982
_diffrn_measured_fraction_theta_max 0.982
_diffrn_measurement_device_type 'Rigaku AFC8S'
_diffrn_measurement_method '\w scans'
_diffrn_radiation_monochromator graphite
_diffrn_radiation_source 'fine-focus sealed tube'
_diffrn_radiation_type MoK\a
_diffrn_radiation_wavelength 0.71073
_diffrn_reflns_av_R_equivalents 0.0505
_diffrn_reflns_av_sigmaI/netI 0.1078
_diffrn_reflns_limit_h_max 8
_diffrn_reflns_limit_h_min -8
_diffrn_reflns_limit_k_max 14
_diffrn_reflns_limit_k_min -14
_diffrn_reflns_limit_l_max 20
_diffrn_reflns_limit_l_min -20
_diffrn_reflns_number 12302
_diffrn_reflns_theta_full 25.15
_diffrn_reflns_theta_max 25.15
_diffrn_reflns_theta_min 2.70
_diffrn_standards_decay_% 0
_diffrn_standards_interval_count 0
_diffrn_standards_interval_time 0
_diffrn_standards_number 0
_exptl_absorpt_coefficient_mu 17.124
_exptl_absorpt_correction_T_max 1.0000
_exptl_absorpt_correction_T_min 0.5093
_exptl_absorpt_correction_type multi-scan
_exptl_absorpt_process_details 'REQAB, CrystalClear'
_exptl_crystal_colour colorless
_exptl_crystal_density_diffrn 3.631
_exptl_crystal_density_meas ?
_exptl_crystal_density_method 'not measured'
_exptl_crystal_description column
_exptl_crystal_F_000 1472
_exptl_crystal_size_max 0.27
_exptl_crystal_size_mid 0.10
_exptl_crystal_size_min 0.10
_refine_diff_density_max 1.872
_refine_diff_density_min -1.503
_refine_diff_density_rms 0.256
_refine_ls_extinction_method none
_refine_ls_goodness_of_fit_ref 0.750
_refine_ls_hydrogen_treatment none
_refine_ls_matrix_type full
_refine_ls_number_parameters 433
_refine_ls_number_reflns 5228
_refine_ls_number_restraints 24
_refine_ls_restrained_S_all 0.749
_refine_ls_R_factor_all 0.0614
_refine_ls_R_factor_gt 0.0322
_refine_ls_shift/su_max 0.000
_refine_ls_shift/su_mean 0.000
_refine_ls_structure_factor_coef Fsqd
_refine_ls_weighting_details 'calc w=1/[\s^2^(Fo^2^)+(0.0000P)^2^+0.0000P] where P=(Fo^2^+2Fc^2^)/3'
_refine_ls_weighting_scheme calc
_refine_ls_wR_factor_gt 0.0590
_refine_ls_wR_factor_ref 0.0701
_reflns_number_gt 3387
_reflns_number_total 5228
_reflns_threshold_expression >2sigma(I)
_cod_data_source_file cg5017164_si_001.cif
_cod_data_source_block Rb4Th2Si12O30
_cod_depositor_comments
;
The following automatic conversions were performed:

'_symmetry_cell_setting' value 'Triclinic' changed to 'triclinic'
according to
/usr/data/users/saulius/crontab/automatic-downloads/rss-feeds/ACS/lib/dictionaries/cif_core.dic
dictionary named 'cif_core.dic' version 2.4.2 from 2011-04-26.

'_exptl_crystal_density_meas' value 'not measured' was changed to '?'
- the value is perceived as not measured.

Automatic conversion script
Id: cif_fix_values 3271 2015-04-21 07:52:19Z andrius 

 Adding full bibliography for 4512914--4512918.cif.
;
_cod_original_cell_volume 1484.4(5)
_cod_original_sg_symbol_H-M P-1
_cod_database_code 4512915

loop_
_symmetry_equiv_pos_as_xyz
'x, y, z'
'-x, -y, -z'

loop_
_atom_site_label
_atom_site_type_symbol
_atom_site_fract_x
_atom_site_fract_y
_atom_site_fract_z
_atom_site_U_iso_or_equiv
_atom_site_adp_type
_atom_site_occupancy
_atom_site_symmetry_multiplicity
_atom_site_calc_flag
_atom_site_refinement_flags
Th1 Th 0.37529(5) 0.24295(4) 0.11065(2) 0.00955(10) Uani 1 1 d .
Th2 Th 0.39682(5) 0.27741(4) -0.36488(2) 0.01016(11) Uani 1 1 d .
Rb1 Rb 0.86076(15) 0.17665(10) -0.46776(7) 0.0202(3) Uani 1 1 d .
Rb2 Rb 0.79520(16) 0.12225(11) 0.01308(7) 0.0229(3) Uani 1 1 d .
Rb3 Rb 0.88181(17) 0.29259(12) -0.24834(8) 0.0297(3) Uani 1 1 d .
Rb4 Rb -0.10466(18) 0.26124(12) 0.24150(8) 0.0342(3) Uani 1 1 d .
Si4 Si 0.6583(4) -0.1651(3) 0.09667(18) 0.0103(7) Uani 1 1 d .
O10 O 0.5516(10) -0.1006(6) 0.1608(4) 0.0151(18) Uani 1 1 d .
O9 O 0.6163(10) -0.1421(7) 0.0123(5) 0.0187(19) Uani 1 1 d .
O11 O 0.8835(9) -0.1196(7) 0.1238(4) 0.0157(18) Uani 1 1 d .
Si5 Si 0.4582(4) 0.0029(3) 0.18906(18) 0.0104(7) Uani 1 1 d .
O12 O 0.5174(9) 0.1077(6) 0.1420(4) 0.0091(16) Uani 1 1 d .
O13 O 0.2282(9) -0.0595(6) 0.1793(4) 0.0150(18) Uani 1 1 d .
Si6 Si 0.0470(4) -0.0089(3) 0.16939(18) 0.0108(7) Uani 1 1 d .
O14 O 0.5231(11) 0.0505(7) 0.2795(4) 0.0156(18) Uani 1 1 d .
O15 O 0.0981(9) 0.0981(6) 0.1248(4) 0.0127(17) Uani 1 1 d U
O16 O -0.0196(10) 0.0311(7) 0.2542(4) 0.0160(19) Uani 1 1 d .
Si7 Si 0.5590(4) 0.0075(3) 0.35962(18) 0.0098(7) Uani 1 1 d .
O17 O 0.4660(9) -0.1267(6) 0.3581(4) 0.0132(18) Uani 1 1 d .
O18 O 0.7912(9) 0.0421(7) 0.3767(4) 0.0130(18) Uani 1 1 d .
O19 O 0.4935(9) 0.0909(6) 0.4276(4) 0.0105(16) Uani 1 1 d U
Si8 Si 0.3078(4) 0.1407(3) 0.42844(18) 0.0102(7) Uani 1 1 d .
O20 O 0.2731(10) 0.1903(7) 0.5130(4) 0.0165(18) Uani 1 1 d .
O21 O 0.3225(10) 0.2315(7) 0.3701(5) 0.020(2) Uani 1 1 d .
O22 O 0.1349(9) 0.0263(6) 0.3936(4) 0.0109(17) Uani 1 1 d .
Si9 Si -0.0566(4) -0.0181(3) 0.33560(18) 0.0108(7) Uani 1 1 d .
O23 O -0.1294(9) -0.1552(6) 0.3244(4) 0.0095(16) Uani 1 1 d U
Si10 Si 0.4211(4) 0.3400(3) 0.32928(18) 0.0091(7) Uani 1 1 d .
O26 O 0.6522(10) 0.3756(7) 0.3481(5) 0.0174(19) Uani 1 1 d .
O25 O 0.3558(10) 0.4493(7) 0.3719(5) 0.0163(18) Uani 1 1 d .
O24 O 0.3635(11) 0.3120(7) 0.2392(4) 0.0171(19) Uani 1 1 d .
Si12 Si 0.8029(4) 0.4899(3) 0.39909(18) 0.0125(7) Uani 1 1 d .
O29 O 1.0042(10) 0.4600(6) 0.3860(4) 0.0127(17) Uani 1 1 d U
O27 O 0.7989(10) 0.6048(6) 0.3700(5) 0.0159(18) Uani 1 1 d .
O28 O 0.7655(10) 0.4986(8) 0.4905(5) 0.023(2) Uani 1 1 d .
Si11 Si 1.2248(4) 0.5172(3) 0.42095(19) 0.0114(7) Uani 1 1 d .
O30 O 1.3059(10) 0.6498(7) 0.4096(5) 0.020(2) Uani 1 1 d .
O7 O 0.5813(10) -0.3017(6) 0.0999(4) 0.0122(17) Uani 1 1 d .
Si3 Si 0.5578(4) -0.3953(3) 0.15680(18) 0.0083(7) Uani 1 1 d .
O6 O 0.7555(10) -0.4303(6) 0.1607(4) 0.0139(18) Uani 1 1 d .
O8 O 0.4952(10) -0.3527(7) 0.2396(4) 0.0142(18) Uani 1 1 d .
Si2 Si 0.8137(4) -0.5277(3) 0.09760(19) 0.0110(7) Uani 1 1 d .
O2 O 1.0407(9) -0.5050(6) 0.1170(4) 0.0122(17) Uani 1 1 d .
Si1 Si 1.1926(4) -0.5551(3) 0.06570(18) 0.0090(7) Uani 1 1 d .
O1 O 1.1400(10) -0.6917(6) 0.0548(5) 0.0175(19) Uani 1 1 d .
O4 O 1.3986(9) -0.5154(6) 0.1136(4) 0.0067(16) Uani 1 1 d .
O3 O 1.2113(9) -0.4998(7) -0.0111(4) 0.0151(18) Uani 1 1 d .
O5 O 0.6941(9) -0.6554(7) 0.1051(4) 0.0138(18) Uani 1 1 d .

loop_
_atom_site_aniso_label
_atom_site_aniso_U_11
_atom_site_aniso_U_22
_atom_site_aniso_U_33
_atom_site_aniso_U_23
_atom_site_aniso_U_13
_atom_site_aniso_U_12
Th1 0.0089(2) 0.0102(2) 0.0090(2) 0.00113(18) 0.00028(16) 0.00206(16)
Th2 0.0091(2) 0.0111(2) 0.0097(2) 0.00024(18) 0.00036(16) 0.00275(16)
Rb1 0.0191(6) 0.0240(7) 0.0178(6) -0.0025(5) -0.0021(5) 0.0099(5)
Rb2 0.0196(6) 0.0248(7) 0.0215(7) 0.0006(6) 0.0001(5) 0.0040(5)
Rb3 0.0223(6) 0.0308(8) 0.0325(8) -0.0091(6) -0.0049(5) 0.0101(6)
Rb4 0.0323(7) 0.0293(8) 0.0393(9) -0.0070(7) 0.0000(6) 0.0131(6)
Si4 0.0086(15) 0.0139(17) 0.0094(17) 0.0030(14) 0.0024(12) 0.0044(12)
O10 0.022(4) 0.012(4) 0.014(4) -0.002(4) 0.004(3) 0.011(3)
O9 0.018(4) 0.019(5) 0.015(5) -0.003(4) 0.004(3) 0.002(3)
O11 0.006(4) 0.015(4) 0.020(5) 0.000(4) -0.006(3) -0.005(3)
Si5 0.0111(16) 0.0102(17) 0.0105(17) -0.0008(14) 0.0041(12) 0.0049(12)
O12 0.012(4) 0.007(4) 0.011(4) 0.006(3) 0.000(3) 0.005(3)
O13 0.010(4) 0.016(5) 0.022(5) 0.003(4) 0.000(3) 0.008(3)
Si6 0.0041(14) 0.0168(18) 0.0110(17) 0.0045(14) -0.0015(12) 0.0014(12)
O14 0.027(4) 0.015(5) 0.005(4) -0.001(3) -0.004(3) 0.008(4)
O15 0.0122(18) 0.0132(19) 0.0129(19) 0.0031(10) 0.0006(10) 0.0033(10)
O16 0.022(4) 0.013(4) 0.009(4) 0.005(3) 0.005(3) -0.003(3)
Si7 0.0075(15) 0.0098(17) 0.0114(17) -0.0006(13) 0.0011(12) 0.0026(12)
O17 0.010(4) 0.007(4) 0.023(5) 0.002(4) 0.009(3) 0.003(3)
O18 0.008(4) 0.020(5) 0.011(4) -0.002(4) 0.004(3) 0.006(3)
O19 0.0105(18) 0.0109(18) 0.0104(18) 0.0008(10) 0.0006(10) 0.0038(10)
Si8 0.0116(15) 0.0134(17) 0.0063(16) -0.0022(13) -0.0029(12) 0.0067(13)
O20 0.022(4) 0.019(5) 0.007(4) -0.005(4) -0.003(3) 0.007(4)
O21 0.020(4) 0.021(5) 0.022(5) 0.017(4) 0.001(4) 0.004(4)
O22 0.002(3) 0.016(4) 0.014(4) 0.004(3) 0.001(3) 0.000(3)
Si9 0.0074(15) 0.0156(18) 0.0104(17) 0.0017(14) 0.0021(12) 0.0051(12)
O23 0.0092(18) 0.0095(18) 0.0094(18) 0.0015(10) 0.0018(10) 0.0022(10)
Si10 0.0086(15) 0.0097(17) 0.0085(16) -0.0023(13) -0.0015(12) 0.0037(12)
O26 0.011(4) 0.015(4) 0.026(5) 0.001(4) 0.006(3) 0.004(3)
O25 0.013(4) 0.021(5) 0.020(5) 0.003(4) 0.005(3) 0.012(3)
O24 0.026(4) 0.024(5) 0.007(4) 0.006(4) -0.003(3) 0.015(4)
Si12 0.0109(15) 0.0160(18) 0.0110(17) 0.0040(14) -0.0014(13) 0.0038(13)
O29 0.0117(18) 0.0129(19) 0.0132(19) 0.0013(10) 0.0007(10) 0.0038(10)
O27 0.023(4) 0.008(4) 0.020(5) 0.000(4) -0.002(3) 0.011(3)
O28 0.014(4) 0.046(6) 0.012(5) 0.009(4) 0.003(3) 0.010(4)
Si11 0.0064(15) 0.0110(17) 0.0166(18) 0.0048(14) 0.0036(12) 0.0008(12)
O30 0.013(4) 0.012(5) 0.032(5) 0.006(4) 0.004(4) -0.001(3)
O7 0.018(4) 0.002(4) 0.014(4) 0.002(3) 0.006(3) 0.000(3)
Si3 0.0071(14) 0.0088(16) 0.0082(16) 0.0003(13) -0.0008(12) 0.0016(12)
O6 0.012(4) 0.014(4) 0.017(5) -0.002(4) 0.004(3) 0.007(3)
O8 0.011(4) 0.023(5) 0.008(4) 0.000(4) 0.001(3) 0.004(3)
Si2 0.0079(15) 0.0097(17) 0.0146(18) 0.0027(14) 0.0010(12) 0.0009(12)
O2 0.004(4) 0.019(4) 0.013(4) 0.000(4) 0.001(3) 0.003(3)
Si1 0.0070(15) 0.0112(17) 0.0084(16) 0.0027(13) -0.0020(12) 0.0016(12)
O1 0.015(4) 0.007(4) 0.030(5) 0.001(4) -0.005(3) 0.002(3)
O4 0.002(3) 0.013(4) 0.004(4) 0.002(3) 0.001(3) 0.000(3)
O3 0.007(4) 0.024(5) 0.016(5) 0.011(4) -0.001(3) 0.003(3)
O5 0.004(4) 0.019(5) 0.020(5) 0.005(4) 0.006(3) 0.005(3)

loop_
_atom_type_symbol
_atom_type_description
_atom_type_scat_dispersion_real
_atom_type_scat_dispersion_imag
_atom_type_scat_source
O O 0.0106 0.0060 'International Tables Vol C Tables 4.2.6.8 and 6.1.1.4'
Si Si 0.0817 0.0704 'International Tables Vol C Tables 4.2.6.8 and 6.1.1.4'
Rb Rb -0.9393 2.9676 'International Tables Vol C Tables 4.2.6.8 and 6.1.1.4'
Th Th -7.2400 8.8979 'International Tables Vol C Tables 4.2.6.8 and 6.1.1.4'

loop_
_geom_angle_atom_site_label_1
_geom_angle_atom_site_label_2
_geom_angle_atom_site_label_3
_geom_angle
_geom_angle_site_symmetry_1
_geom_angle_site_symmetry_3
O24 Th1 O12 90.8(3) . .
O24 Th1 O9 169.8(3) . 2_655
O12 Th1 O9 80.3(3) . 2_655
O24 Th1 O5 94.4(3) . 1_565
O12 Th1 O5 80.4(3) . 1_565
O9 Th1 O5 89.0(3) 2_655 1_565
O24 Th1 O15 86.3(3) . .
O12 Th1 O15 82.0(2) . .
O9 Th1 O15 87.6(3) 2_655 .
O5 Th1 O15 162.4(3) 1_565 .
O24 Th1 O1 101.1(3) . 1_465
O12 Th1 O1 156.2(2) . 1_465
O9 Th1 O1 85.6(3) 2_655 1_465
O5 Th1 O1 118.6(3) 1_565 1_465
O15 Th1 O1 78.3(3) . 1_465
O24 Th1 O4 76.3(2) . 1_465
O12 Th1 O4 148.2(2) . 1_465
O9 Th1 O4 113.9(2) 2_655 1_465
O5 Th1 O4 72.0(2) 1_565 1_465
O15 Th1 O4 125.0(2) . 1_465
O1 Th1 O4 55.5(2) 1_465 1_465
O24 Th1 Si1 89.3(2) . 1_465
O12 Th1 Si1 177.27(17) . 1_465
O9 Th1 Si1 99.9(2) 2_655 1_465
O5 Th1 Si1 96.9(2) 1_565 1_465
O15 Th1 Si1 100.75(19) . 1_465
O1 Th1 Si1 26.16(18) 1_465 1_465
O4 Th1 Si1 29.35(14) 1_465 1_465
O24 Th1 Rb2 126.26(19) . .
O12 Th1 Rb2 48.23(17) . .
O9 Th1 Rb2 49.9(2) 2_655 .
O5 Th1 Rb2 52.25(19) 1_565 .
O15 Th1 Rb2 113.94(18) . .
O1 Th1 Rb2 130.73(19) 1_465 .
O4 Th1 Rb2 118.47(12) 1_465 .
Si1 Th1 Rb2 130.02(6) 1_465 .
O24 Th1 Rb4 50.24(19) . .
O12 Th1 Rb4 113.38(17) . .
O9 Th1 Rb4 129.30(18) 2_655 .
O5 Th1 Rb4 139.97(19) 1_565 .
O15 Th1 Rb4 50.03(18) . .
O1 Th1 Rb4 62.34(19) 1_465 .
O4 Th1 Rb4 80.49(12) 1_465 .
Si1 Th1 Rb4 68.62(6) 1_465 .
Rb2 Th1 Rb4 160.53(3) . .
O24 Th1 Rb2 106.74(19) . 1_455
O12 Th1 Rb2 118.23(17) . 1_455
O9 Th1 Rb2 73.73(19) 2_655 1_455
O5 Th1 Rb2 150.8(2) 1_565 1_455
O15 Th1 Rb2 42.72(19) . 1_455
O1 Th1 Rb2 38.57(17) 1_465 1_455
O4 Th1 Rb2 93.41(13) 1_465 1_455
Si1 Th1 Rb2 64.33(6) 1_465 1_455
Rb2 Th1 Rb2 122.02(4) . 1_455
Rb4 Th1 Rb2 56.51(3) . 1_455
O24 Th1 Rb4 68.85(19) . 1_655
O12 Th1 Rb4 45.35(17) . 1_655
O9 Th1 Rb4 107.3(2) 2_655 1_655
O5 Th1 Rb4 46.6(2) 1_565 1_655
O15 Th1 Rb4 118.51(19) . 1_655
O1 Th1 Rb4 158.43(18) 1_465 1_655
O4 Th1 Rb4 102.98(13) 1_465 1_655
Si1 Th1 Rb4 132.32(6) 1_465 1_655
Rb2 Th1 Rb4 57.63(3) . 1_655
Rb4 Th1 Rb4 116.56(4) . 1_655
Rb2 Th1 Rb4 161.07(3) 1_455 1_655
O8 Th2 O20 175.6(3) 2_655 1_554
O8 Th2 O23 90.6(2) 2_655 2
O20 Th2 O23 85.2(3) 1_554 2
O8 Th2 O30 92.2(3) 2_655 2_765
O20 Th2 O30 91.4(3) 1_554 2_765
O23 Th2 O30 162.7(3) 2 2_765
O8 Th2 O27 94.1(3) 2_655 2_665
O20 Th2 O27 86.7(3) 1_554 2_665
O23 Th2 O27 83.3(3) 2 2_665
O30 Th2 O27 113.5(3) 2_765 2_665
O8 Th2 O17 89.1(3) 2_655 2_655
O20 Th2 O17 89.2(3) 1_554 2_655
O23 Th2 O17 84.7(2) 2 2_655
O30 Th2 O17 78.2(3) 2_765 2_655
O27 Th2 O17 167.6(2) 2_665 2_655
O8 Th2 Si11 88.08(18) 2_655 2_765
O20 Th2 Si11 96.23(19) 1_554 2_765
O23 Th2 Si11 174.10(19) 2 2_765
O30 Th2 Si11 23.2(2) 2_765 2_765
O27 Th2 Si11 91.04(19) 2_665 2_765
O17 Th2 Si11 100.98(17) 2_655 2_765
O8 Th2 Rb3 49.15(18) 2_655 .
O20 Th2 Rb3 131.82(19) 1_554 .
O23 Th2 Rb3 113.68(19) 2 .
O30 Th2 Rb3 57.2(2) 2_765 .
O27 Th2 Rb3 137.05(19) 2_665 .
O17 Th2 Rb3 51.96(18) 2_655 .
Si11 Th2 Rb3 69.52(6) 2_765 .
O8 Th2 Rb1 130.78(17) 2_655 1_455
O20 Th2 Rb1 46.82(18) 1_554 1_455
O23 Th2 Rb1 53.08(18) 2 1_455
O30 Th2 Rb1 132.9(2) 2_765 1_455
O27 Th2 Rb1 54.48(18) 2_665 1_455
O17 Th2 Rb1 115.03(18) 2_655 1_455
Si11 Th2 Rb1 124.44(6) 2_765 1_455
Rb3 Th2 Rb1 164.74(3) . 1_455
O8 Th2 Rb1 104.48(18) 2_655 .
O20 Th2 Rb1 77.09(19) 1_554 .
O23 Th2 Rb1 125.67(18) 2 .
O30 Th2 Rb1 37.3(2) 2_765 .
O27 Th2 Rb1 144.45(19) 2_665 .
O17 Th2 Rb1 44.76(16) 2_655 .
Si11 Th2 Rb1 60.21(6) 2_765 .
Rb3 Th2 Rb1 55.58(3) . .
Rb1 Th2 Rb1 123.14(4) 1_455 .
O8 Th2 Rb3 76.25(17) 2_655 1_455
O20 Th2 Rb3 101.20(18) 1_554 1_455
O23 Th2 Rb3 40.37(18) 2 1_455
O30 Th2 Rb3 156.2(2) 2_765 1_455
O27 Th2 Rb3 48.31(19) 2_665 1_455
O17 Th2 Rb3 121.53(16) 2_655 1_455
Si11 Th2 Rb3 133.80(6) 2_765 1_455
Rb3 Th2 Rb3 122.21(4) . 1_455
Rb1 Th2 Rb3 54.53(3) 1_455 1_455
Rb1 Th2 Rb3 165.75(3) . 1_455
O30 Rb1 O18 126.0(2) 2_765 1_554
O30 Rb1 O22 125.6(2) 2_765 2_655
O18 Rb1 O22 93.4(2) 1_554 2_655
O30 Rb1 O20 129.9(2) 2_765 1_654
O18 Rb1 O20 85.72(19) 1_554 1_654
O22 Rb1 O20 82.7(2) 2_655 1_654
O30 Rb1 O19 81.7(2) 2_765 1_554
O18 Rb1 O19 50.73(18) 1_554 1_554
O22 Rb1 O19 103.84(19) 2_655 1_554
O20 Rb1 O19 135.91(19) 1_654 1_554
O30 Rb1 O17 59.7(2) 2_765 2_655
O18 Rb1 O17 116.99(19) 1_554 2_655
O22 Rb1 O17 69.78(19) 2_655 2_655
O20 Rb1 O17 144.5(2) 1_654 2_655
O19 Rb1 O17 74.3(2) 1_554 2_655
O30 Rb1 O23 105.6(2) 2_765 2_655
O18 Rb1 O23 128.4(2) 1_554 2_655
O22 Rb1 O23 49.19(18) 2_655 2_655
O20 Rb1 O23 59.27(18) 1_654 2_655
O19 Rb1 O23 151.42(18) 1_554 2_655
O17 Rb1 O23 85.50(19) 2_655 2_655
O30 Rb1 O27 72.5(2) 2_765 2_765
O18 Rb1 O27 137.35(18) 1_554 2_765
O22 Rb1 O27 104.9(2) 2_655 2_765
O20 Rb1 O27 59.66(19) 1_654 2_765
O19 Rb1 O27 149.1(2) 1_554 2_765
O17 Rb1 O27 105.50(19) 2_655 2_765
O23 Rb1 O27 55.72(19) 2_655 2_765
O30 Rb1 Si7 106.03(18) 2_765 1_554
O18 Rb1 Si7 25.63(13) 1_554 1_554
O22 Rb1 Si7 95.74(15) 2_655 1_554
O20 Rb1 Si7 111.35(15) 1_654 1_554
O19 Rb1 Si7 25.65(14) 1_554 1_554
O17 Rb1 Si7 93.78(15) 2_655 1_554
O23 Rb1 Si7 142.78(14) 2_655 1_554
O27 Rb1 Si7 155.52(15) 2_765 1_554
O30 Rb1 Si9 121.42(18) 2_765 2_655
O18 Rb1 Si9 109.25(17) 1_554 2_655
O22 Rb1 Si9 24.78(14) 2_655 2_655
O20 Rb1 Si9 66.16(16) 1_654 2_655
O19 Rb1 Si9 128.61(15) 1_554 2_655
O17 Rb1 Si9 80.15(16) 2_655 2_655
O23 Rb1 Si9 24.98(13) 2_655 2_655
O27 Rb1 Si9 80.48(15) 2_765 2_655
Si7 Rb1 Si9 118.30(8) 1_554 2_655
O30 Rb1 Rb3 58.22(18) 2_765 .
O18 Rb1 Rb3 167.18(15) 1_554 .
O22 Rb1 Rb3 76.13(14) 2_655 .
O20 Rb1 Rb3 100.05(15) 1_654 .
O19 Rb1 Rb3 123.97(13) 1_554 .
O17 Rb1 Rb3 52.68(14) 2_655 .
O23 Rb1 Rb3 48.91(12) 2_655 .
O27 Rb1 Rb3 54.19(13) 2_765 .
Si7 Rb1 Rb3 146.39(6) 1_554 .
Si9 Rb1 Rb3 63.70(6) 2_655 .
O30 Rb1 Si8 140.05(15) 2_765 1_654
O18 Rb1 Si8 63.95(14) 1_554 1_654
O22 Rb1 Si8 87.75(14) 2_655 1_654
O20 Rb1 Si8 22.01(14) 1_654 1_654
O19 Rb1 Si8 113.90(14) 1_554 1_654
O17 Rb1 Si8 157.49(16) 2_655 1_654
O23 Rb1 Si8 78.51(13) 2_655 1_654
O27 Rb1 Si8 78.42(13) 2_765 1_654
Si7 Rb1 Si8 89.57(7) 1_554 1_654
Si9 Rb1 Si8 78.68(7) 2_655 1_654
Rb3 Rb1 Si8 122.02(6) . 1_654
O1 Rb2 O15 60.0(2) 1_565 1_655
O1 Rb2 O12 112.2(2) 1_565 .
O15 Rb2 O12 89.80(19) 1_655 .
O1 Rb2 O9 127.3(2) 1_565 2_655
O15 Rb2 O9 147.6(2) 1_655 2_655
O12 Rb2 O9 57.8(2) . 2_655
O1 Rb2 O9 142.6(2) 1_565 .
O15 Rb2 O9 84.1(2) 1_655 .
O12 Rb2 O9 75.03(19) . .
O9 Rb2 O9 88.4(2) 2_655 .
O1 Rb2 O5 70.52(19) 1_565 1_565
O15 Rb2 O5 100.9(2) 1_655 1_565
O12 Rb2 O5 56.97(18) . 1_565
O9 Rb2 O5 61.75(19) 2_655 1_565
O9 Rb2 O5 131.51(18) . 1_565
O1 Rb2 O13 105.5(2) 1_565 2_655
O15 Rb2 O13 126.85(18) 1_655 2_655
O12 Rb2 O13 137.54(18) . 2_655
O9 Rb2 O13 84.01(19) 2_655 2_655
O9 Rb2 O13 87.0(2) . 2_655
O5 Rb2 O13 123.0(2) 1_565 2_655
O1 Rb2 O11 68.6(2) 1_565 2_755
O15 Rb2 O11 86.24(18) 1_655 2_755
O12 Rb2 O11 174.8(2) . 2_755
O9 Rb2 O11 126.2(2) 2_655 2_755
O9 Rb2 O11 101.25(19) . 2_755
O5 Rb2 O11 127.09(18) 1_565 2_755
O13 Rb2 O11 44.63(17) 2_655 2_755
O1 Rb2 O15 108.26(19) 1_565 2_655
O15 Rb2 O15 88.21(19) 1_655 2_655
O12 Rb2 O15 131.66(17) . 2_655
O9 Rb2 O15 113.66(18) 2_655 2_655
O9 Rb2 O15 56.73(17) . 2_655
O5 Rb2 O15 167.93(19) 1_565 2_655
O13 Rb2 O15 45.13(18) 2_655 2_655
O11 Rb2 O15 44.98(17) 2_755 2_655
O1 Rb2 Si6 94.98(17) 1_565 2_655
O15 Rb2 Si6 100.19(15) 1_655 2_655
O12 Rb2 Si6 152.43(14) . 2_655
O9 Rb2 Si6 109.62(15) 2_655 2_655
O9 Rb2 Si6 80.47(15) . 2_655
O5 Rb2 Si6 143.12(15) 1_565 2_655
O13 Rb2 Si6 26.76(13) 2_655 2_655
O11 Rb2 Si6 26.42(12) 2_755 2_655
O15 Rb2 Si6 25.37(13) 2_655 2_655
O1 Rb2 Si5 128.38(17) 1_565 2_655
O15 Rb2 Si5 142.58(15) 1_655 2_655
O12 Rb2 Si5 112.61(14) . 2_655
O9 Rb2 Si5 63.00(15) 2_655 2_655
O9 Rb2 Si5 74.06(16) . 2_655
O5 Rb2 Si5 116.32(15) 1_565 2_655
O13 Rb2 Si5 25.04(12) 2_655 2_655
O11 Rb2 Si5 69.18(13) 2_755 2_655
O15 Rb2 Si5 54.42(13) 2_655 2_655
Si6 Rb2 Si5 47.04(7) 2_655 2_655
O1 Rb2 Si4 125.35(17) 1_565 .
O15 Rb2 Si4 65.45(14) 1_655 .
O12 Rb2 Si4 63.79(14) . .
O9 Rb2 Si4 97.77(16) 2_655 .
O9 Rb2 Si4 22.97(15) . .
O5 Rb2 Si4 119.23(14) 1_565 .
O13 Rb2 Si4 108.79(14) 2_655 .
O11 Rb2 Si4 111.44(15) 2_755 .
O15 Rb2 Si4 71.68(13) 2_655 .
Si6 Rb2 Si4 97.01(8) 2_655 .
Si5 Rb2 Si4 96.99(8) 2_655 .
O6 Rb3 O23 82.80(19) 2_755 2_655
O6 Rb3 O8 125.5(2) 2_755 2_655
O23 Rb3 O8 151.1(2) 2_655 2_655
O6 Rb3 O2 50.50(18) 2_755 2_755
O23 Rb3 O2 133.28(18) 2_655 2_755
O8 Rb3 O2 75.39(19) 2_655 2_755
O6 Rb3 O17 171.16(19) 2_755 2_655
O23 Rb3 O17 88.49(19) 2_655 2_655
O8 Rb3 O17 63.00(19) 2_655 2_655
O2 Rb3 O17 138.23(18) 2_755 2_655
O6 Rb3 O13 103.7(2) 2_755 2_655
O23 Rb3 O13 74.93(18) 2_655 2_655
O8 Rb3 O13 100.49(19) 2_655 2_655
O2 Rb3 O13 110.8(2) 2_755 2_655
O17 Rb3 O13 75.2(2) 2_655 2_655
O6 Rb3 O27 70.3(2) 2_755 2_765
O23 Rb3 O27 57.96(19) 2_655 2_765
O8 Rb3 O27 121.4(2) 2_655 2_765
O2 Rb3 O27 100.62(18) 2_755 2_765
O17 Rb3 O27 103.73(19) 2_655 2_765
O13 Rb3 O27 132.84(18) 2_655 2_765
O6 Rb3 O30 126.4(2) 2_755 2_765
O23 Rb3 O30 98.4(2) 2_655 2_765
O8 Rb3 O30 61.59(19) 2_655 2_765
O2 Rb3 O30 109.9(2) 2_755 2_765
O17 Rb3 O30 53.35(18) 2_655 2_765
O13 Rb3 O30 128.49(19) 2_655 2_765
O27 Rb3 O30 65.93(18) 2_765 2_765
O6 Rb3 Si2 25.17(14) 2_755 2_755
O23 Rb3 Si2 107.92(14) 2_655 2_755
O8 Rb3 Si2 100.66(15) 2_655 2_755
O2 Rb3 Si2 25.36(13) 2_755 2_755
O17 Rb3 Si2 163.59(14) 2_655 2_755
O13 Rb3 Si2 108.33(15) 2_655 2_755
O27 Rb3 Si2 85.72(14) 2_765 2_755
O30 Rb3 Si2 121.87(15) 2_765 2_755
O6 Rb3 Rb1 121.75(14) 2_755 .
O23 Rb3 Rb1 54.81(14) 2_655 .
O8 Rb3 Rb1 99.68(14) 2_655 .
O2 Rb3 Rb1 147.88(15) 2_755 .
O17 Rb3 Rb1 50.78(13) 2_655 .
O13 Rb3 Rb1 101.35(14) 2_655 .
O27 Rb3 Rb1 54.27(13) 2_765 .
O30 Rb3 Rb1 44.95(14) 2_765 .
Si2 Rb3 Rb1 139.96(6) 2_755 .
O6 Rb3 Th2 149.99(16) 2_755 .
O23 Rb3 Th2 117.77(14) 2_655 .
O8 Rb3 Th2 34.32(14) 2_655 .
O2 Rb3 Th2 106.32(14) 2_755 .
O17 Rb3 Th2 35.89(14) 2_655 .
O13 Rb3 Th2 102.77(13) 2_655 .
O27 Rb3 Th2 100.98(14) 2_765 .
O30 Rb3 Th2 35.09(12) 2_765 .
Si2 Rb3 Th2 129.79(6) 2_755 .
Rb1 Rb3 Th2 65.56(4) . .
O6 Rb3 Si9 96.95(15) 2_755 2_655
O23 Rb3 Si9 20.22(13) 2_655 2_655
O8 Rb3 Si9 136.85(15) 2_655 2_655
O2 Rb3 Si9 144.34(15) 2_755 2_655
O17 Rb3 Si9 75.01(14) 2_655 2_655
O13 Rb3 Si9 57.36(14) 2_655 2_655
O27 Rb3 Si9 76.52(14) 2_765 2_655
O30 Rb3 Si9 101.32(15) 2_765 2_655
Si2 Rb3 Si9 120.73(8) 2_755 2_655
Rb1 Rb3 Si9 56.70(6) . 2_655
Th2 Rb3 Si9 109.12(6) . 2_655
O26 Rb4 O16 126.0(2) 1_455 .
O26 Rb4 O29 48.11(19) 1_455 1_455
O16 Rb4 O29 118.2(2) . 1_455
O26 Rb4 O12 89.01(19) 1_455 1_455
O16 Rb4 O12 86.3(2) . 1_455
O29 Rb4 O12 137.06(18) 1_455 1_455
O26 Rb4 O5 84.8(2) 1_455 1_465
O16 Rb4 O5 132.5(2) . 1_465
O29 Rb4 O5 109.3(2) 1_455 1_465
O12 Rb4 O5 55.79(18) 1_455 1_465
O26 Rb4 O15 170.43(19) 1_455 .
O16 Rb4 O15 48.00(19) . .
O29 Rb4 O15 139.55(18) 1_455 .
O12 Rb4 O15 83.30(18) 1_455 .
O5 Rb4 O15 95.51(19) 1_465 .
O26 Rb4 O24 131.1(2) 1_455 .
O16 Rb4 O24 73.22(19) . .
O29 Rb4 O24 82.99(19) 1_455 .
O12 Rb4 O24 139.74(19) 1_455 .
O5 Rb4 O24 116.01(18) 1_465 .
O15 Rb4 O24 57.15(18) . .
O26 Rb4 O14 72.96(19) 1_455 1_455
O16 Rb4 O14 64.93(19) . 1_455
O29 Rb4 O14 109.09(18) 1_455 1_455
O12 Rb4 O14 47.20(18) 1_455 1_455
O5 Rb4 O14 98.79(19) 1_465 1_455
O15 Rb4 O14 97.57(18) . 1_455
O24 Rb4 O14 137.3(2) . 1_455
O26 Rb4 Si5 87.82(15) 1_455 1_455
O16 Rb4 Si5 67.77(15) . 1_455
O29 Rb4 Si5 131.61(14) 1_455 1_455
O12 Rb4 Si5 24.48(14) 1_455 1_455
O5 Rb4 Si5 80.04(14) 1_465 1_455
O15 Rb4 Si5 82.81(13) . 1_455
O24 Rb4 Si5 136.92(15) . 1_455
O14 Rb4 Si5 25.17(13) 1_455 1_455
O26 Rb4 Si6 148.15(16) 1_455 .
O16 Rb4 Si6 24.26(14) . .
O29 Rb4 Si6 135.90(15) 1_455 .
O12 Rb4 Si6 80.36(14) 1_455 .
O5 Rb4 Si6 112.49(15) 1_465 .
O15 Rb4 Si6 24.36(13) . .
O24 Rb4 Si6 66.70(15) . .
O14 Rb4 Si6 77.90(14) 1_455 .
Si5 Rb4 Si6 70.22(7) 1_455 .
O26 Rb4 Si12 24.37(14) 1_455 1_455
O16 Rb4 Si12 130.23(16) . 1_455
O29 Rb4 Si12 24.63(14) 1_455 1_455
O12 Rb4 Si12 112.61(14) 1_455 1_455
O5 Rb4 Si12 93.38(15) 1_465 1_455
O15 Rb4 Si12 164.08(13) . 1_455
O24 Rb4 Si12 107.01(15) . 1_455
O14 Rb4 Si12 94.07(14) 1_455 1_455
Si5 Rb4 Si12 111.77(7) 1_455 1_455
Si6 Rb4 Si12 153.69(8) . 1_455
O26 Rb4 Si10 111.45(16) 1_455 .
O16 Rb4 Si10 73.01(15) . .
O29 Rb4 Si10 64.57(14) 1_455 .
O12 Rb4 Si10 156.84(14) 1_455 .
O5 Rb4 Si10 133.89(13) 1_465 .
O15 Rb4 Si10 75.15(14) . .
O24 Rb4 Si10 23.42(13) . .
O14 Rb4 Si10 126.96(15) 1_455 .
Si5 Rb4 Si10 140.36(8) 1_455 .
Si6 Rb4 Si10 76.51(7) . .
Si12 Rb4 Si10 89.18(8) 1_455 .
O9 Si4 O10 111.7(4) . .
O9 Si4 O7 110.1(4) . .
O10 Si4 O7 107.0(4) . .
O9 Si4 O11 112.5(4) . .
O10 Si4 O11 106.6(4) . .
O7 Si4 O11 108.8(4) . .
O9 Si4 Rb2 50.2(3) . .
O10 Si4 Rb2 86.1(3) . .
O7 Si4 Rb2 160.1(3) . .
O11 Si4 Rb2 80.7(3) . .
O9 Si4 Rb2 45.9(3) . 2_655
O10 Si4 Rb2 72.9(3) . 2_655
O7 Si4 Rb2 99.9(3) . 2_655
O11 Si4 Rb2 149.7(3) . 2_655
Rb2 Si4 Rb2 68.98(7) . 2_655
Si4 O10 Si5 150.0(6) . .
Si4 O9 Th1 132.8(5) . 2_655
Si4 O9 Rb2 112.7(3) . 2_655
Th1 O9 Rb2 95.5(3) 2_655 2_655
Si4 O9 Rb2 106.9(4) . .
Th1 O9 Rb2 109.4(3) 2_655 .
Rb2 O9 Rb2 91.6(2) 2_655 .
Si6 O11 Si4 142.7(5) 1_655 .
Si6 O11 Rb2 84.8(3) 1_655 2_755
Si4 O11 Rb2 118.6(4) . 2_755
O12 Si5 O14 109.1(4) . .
O12 Si5 O10 114.3(4) . .
O14 Si5 O10 107.7(4) . .
O12 Si5 O13 111.4(4) . .
O14 Si5 O13 109.6(4) . .
O10 Si5 O13 104.5(4) . .
O12 Si5 Rb4 55.8(3) . 1_655
O14 Si5 Rb4 61.6(3) . 1_655
O10 Si5 Rb4 102.1(3) . 1_655
O13 Si5 Rb4 153.4(3) . 1_655
O12 Si5 Rb2 75.6(3) . 2_655
O14 Si5 Rb2 168.8(3) . 2_655
O10 Si5 Rb2 78.4(3) . 2_655
O13 Si5 Rb2 59.4(3) . 2_655
Rb4 Si5 Rb2 127.16(9) 1_655 2_655
O12 Si5 Rb3 156.5(3) . 2_655
O14 Si5 Rb3 89.0(3) . 2_655
O10 Si5 Rb3 71.8(3) . 2_655
O13 Si5 Rb3 46.5(3) . 2_655
Rb4 Si5 Rb3 147.31(10) 1_655 2_655
Rb2 Si5 Rb3 83.96(7) 2_655 2_655
Si5 O12 Th1 135.0(4) . .
Si5 O12 Rb2 124.1(4) . .
Th1 O12 Rb2 97.4(2) . .
Si5 O12 Rb4 99.7(3) . 1_655
Th1 O12 Rb4 103.4(2) . 1_655
Rb2 O12 Rb4 81.25(16) . 1_655
Si6 O13 Si5 132.1(5) . .
Si6 O13 Rb3 112.8(3) . 2_655
Si5 O13 Rb3 111.5(4) . 2_655
Si6 O13 Rb2 86.7(3) . 2_655
Si5 O13 Rb2 95.6(3) . 2_655
Rb3 O13 Rb2 109.1(2) 2_655 2_655
O15 Si6 O16 108.9(4) . .
O15 Si6 O11 113.5(4) . 1_455
O16 Si6 O11 109.8(4) . 1_455
O15 Si6 O13 112.0(4) . .
O16 Si6 O13 109.1(4) . .
O11 Si6 O13 103.4(4) 1_455 .
O15 Si6 Rb2 76.4(3) . 2_655
O16 Si6 Rb2 174.4(3) . 2_655
O11 Si6 Rb2 68.8(3) 1_455 2_655
O13 Si6 Rb2 66.5(3) . 2_655
O15 Si6 Rb4 59.1(3) . .
O16 Si6 Rb4 51.7(3) . .
O11 Si6 Rb4 116.6(3) 1_455 .
O13 Si6 Rb4 139.3(3) . .
Rb2 Si6 Rb4 133.88(10) 2_655 .
O15 Si6 Rb2 41.4(3) . 1_455
O16 Si6 Rb2 108.2(3) . 1_455
O11 Si6 Rb2 75.8(3) 1_455 1_455
O13 Si6 Rb2 140.4(3) . 1_455
Rb2 Si6 Rb2 76.99(7) 2_655 1_455
Rb4 Si6 Rb2 62.15(6) . 1_455
O15 Si6 Rb3 156.8(3) . 2_655
O16 Si6 Rb3 87.9(3) . 2_655
O11 Si6 Rb3 73.4(3) 1_455 2_655
O13 Si6 Rb3 45.6(3) . 2_655
Rb2 Si6 Rb3 86.47(8) 2_655 2_655
Rb4 Si6 Rb3 139.64(9) . 2_655
Rb2 Si6 Rb3 148.68(9) 1_455 2_655
Si5 O14 Si7 141.9(5) . .
Si5 O14 Rb4 93.2(3) . 1_655
Si7 O14 Rb4 112.2(3) . 1_655
Si6 O15 Th1 135.3(4) . .
Si6 O15 Rb2 118.4(3) . 1_455
Th1 O15 Rb2 105.9(3) . 1_455
Si6 O15 Rb4 96.5(3) . .
Th1 O15 Rb4 97.1(2) . .
Rb2 O15 Rb4 79.59(17) 1_455 .
Si6 O15 Rb2 78.2(3) . 2_655
Th1 O15 Rb2 95.3(2) . 2_655
Rb2 O15 Rb2 91.79(19) 1_455 2_655
Rb4 O15 Rb2 166.4(2) . 2_655
Si6 O16 Si9 137.9(6) . .
Si6 O16 Rb4 104.0(4) . .
Si9 O16 Rb4 118.0(4) . .
O17 Si7 O19 115.0(4) . .
O17 Si7 O14 114.0(4) . .
O19 Si7 O14 106.5(4) . .
O17 Si7 O18 110.4(4) . .
O19 Si7 O18 103.5(4) . .
O14 Si7 O18 106.6(4) . .
O17 Si7 Rb1 118.0(3) . 1_556
O19 Si7 Rb1 55.0(3) . 1_556
O14 Si7 Rb1 127.7(3) . 1_556
O18 Si7 Rb1 50.0(3) . 1_556
O17 Si7 Rb1 45.9(3) . 2_655
O19 Si7 Rb1 69.8(3) . 2_655
O14 Si7 Rb1 122.6(3) . 2_655
O18 Si7 Rb1 130.4(3) . 2_655
Rb1 Si7 Rb1 97.85(8) 1_556 2_655
Si7 O17 Th2 131.6(4) . 2_655
Si7 O17 Rb1 112.4(3) . 2_655
Th2 O17 Rb1 102.7(2) 2_655 2_655
Si7 O17 Rb3 127.0(4) . 2_655
Th2 O17 Rb3 92.2(2) 2_655 2_655
Rb1 O17 Rb3 76.55(15) 2_655 2_655
Si9 O18 Si7 129.3(5) 1_655 .
Si9 O18 Rb1 122.9(4) 1_655 1_556
Si7 O18 Rb1 104.4(3) . 1_556
Si7 O19 Si8 129.4(5) . .
Si7 O19 Rb1 99.3(3) . 1_556
Si8 O19 Rb1 129.6(4) . 1_556
O20 Si8 O21 112.8(5) . .
O20 Si8 O22 110.9(4) . .
O21 Si8 O22 107.0(4) . .
O20 Si8 O19 110.7(4) . .
O21 Si8 O19 112.2(4) . .
O22 Si8 O19 102.7(4) . .
O20 Si8 Rb1 46.1(3) . 1_456
O21 Si8 Rb1 99.4(3) . 1_456
O22 Si8 Rb1 74.1(3) . 1_456
O19 Si8 Rb1 147.5(3) . 1_456
O20 Si8 Rb1 92.1(3) . 2_655
O21 Si8 Rb1 149.6(3) . 2_655
O22 Si8 Rb1 45.0(3) . 2_655
O19 Si8 Rb1 71.8(3) . 2_655
Rb1 Si8 Rb1 85.17(7) 1_456 2_655
Si8 O20 Th2 148.5(5) . 1_556
Si8 O20 Rb1 111.9(4) . 1_456
Th2 O20 Rb1 99.6(2) 1_556 1_456
Si10 O21 Si8 156.8(6) . .
Si9 O22 Si8 142.5(5) . .
Si9 O22 Rb1 104.9(3) . 2_655
Si8 O22 Rb1 112.3(4) . 2_655
O23 Si9 O18 112.5(4) . 1_455
O23 Si9 O22 108.4(4) . .
O18 Si9 O22 106.1(4) 1_455 .
O23 Si9 O16 113.2(4) . .
O18 Si9 O16 105.0(4) 1_455 .
O22 Si9 O16 111.4(4) . .
O23 Si9 Rb1 59.8(3) . 2_655
O18 Si9 Rb1 112.2(3) 1_455 2_655
O22 Si9 Rb1 50.3(3) . 2_655
O16 Si9 Rb1 141.8(3) . 2_655
O23 Si9 Rb3 40.7(2) . 2_655
O18 Si9 Rb3 153.2(3) 1_455 2_655
O22 Si9 Rb3 87.9(3) . 2_655
O16 Si9 Rb3 90.2(3) . 2_655
Rb1 Si9 Rb3 59.60(6) 2_655 2_655
O23 Si9 Rb1 120.8(3) . 1_456
O18 Si9 Rb1 37.3(3) 1_455 1_456
O22 Si9 Rb1 69.0(3) . 1_456
O16 Si9 Rb1 122.6(3) . 1_456
Rb1 Si9 Rb1 85.07(7) 2_655 1_456
Rb3 Si9 Rb1 144.60(9) 2_655 1_456
O23 Si9 Rb4 142.9(3) . .
O18 Si9 Rb4 66.6(3) 1_455 .
O22 Si9 Rb4 107.1(3) . .
O16 Si9 Rb4 41.5(3) . .
Rb1 Si9 Rb4 157.12(9) 2_655 .
Rb3 Si9 Rb4 131.72(8) 2_655 .
Rb1 Si9 Rb4 82.07(7) 1_456 .
Si9 O23 Th2 131.0(4) . 2
Si9 O23 Rb3 119.0(3) . 2_655
Th2 O23 Rb3 109.8(3) 2 2_655
Si9 O23 Rb1 95.2(3) . 2_655
Th2 O23 Rb1 92.5(2) 2 2_655
Rb3 O23 Rb1 76.29(17) 2_655 2_655
O24 Si10 O21 110.7(4) . .
O24 Si10 O25 111.9(4) . .
O21 Si10 O25 107.5(4) . .
O24 Si10 O26 112.5(4) . .
O21 Si10 O26 108.6(4) . .
O25 Si10 O26 105.3(4) . .
O24 Si10 Rb4 56.2(3) . .
O21 Si10 Rb4 79.6(3) . .
O25 Si10 Rb4 79.1(3) . .
O26 Si10 Rb4 168.5(3) . .
O24 Si10 Rb4 78.8(3) . 1_655
O21 Si10 Rb4 103.0(3) . 1_655
O25 Si10 Rb4 140.6(3) . 1_655
O26 Si10 Rb4 40.0(3) . 1_655
Rb4 Si10 Rb4 131.34(9) . 1_655
Si12 O26 Si10 132.3(5) . .
Si12 O26 Rb4 105.2(3) . 1_655
Si10 O26 Rb4 119.8(4) . 1_655
Si11 O25 Si10 158.0(5) 1_455 .
Si10 O24 Th1 158.2(5) . .
Si10 O24 Rb4 100.4(3) . .
Th1 O24 Rb4 97.7(2) . .
O27 Si12 O28 110.4(5) . .
O27 Si12 O29 112.8(4) . .
O28 Si12 O29 108.3(4) . .
O27 Si12 O26 112.3(4) . .
O28 Si12 O26 111.2(4) . .
O29 Si12 O26 101.4(4) . .
O27 Si12 Rb4 114.0(3) . 1_655
O28 Si12 Rb4 135.5(4) . 1_655
O29 Si12 Rb4 53.5(3) . 1_655
O26 Si12 Rb4 50.4(3) . 1_655
O27 Si12 Rb1 49.6(3) . 2_765
O28 Si12 Rb1 82.9(3) . 2_765
O29 Si12 Rb1 84.7(3) . 2_765
O26 Si12 Rb1 161.4(3) . 2_765
Rb4 Si12 Rb1 127.30(8) 1_655 2_765
Si12 O29 Si11 136.0(5) . .
Si12 O29 Rb4 101.9(3) . 1_655
Si11 O29 Rb4 121.6(3) . 1_655
Si12 O27 Th2 140.6(4) . 2_665
Si12 O27 Rb3 118.0(3) . 2_765
Th2 O27 Rb3 100.2(3) 2_665 2_765
Si12 O27 Rb1 109.1(4) . 2_765
Th2 O27 Rb1 90.9(2) 2_665 2_765
Rb3 O27 Rb1 71.55(15) 2_765 2_765
Si11 O28 Si12 161.5(6) 2_766 .
O28 Si11 O30 112.8(5) 2_766 .
O28 Si11 O25 110.0(5) 2_766 1_655
O30 Si11 O25 105.8(4) . 1_655
O28 Si11 O29 108.1(4) 2_766 .
O30 Si11 O29 111.9(4) . .
O25 Si11 O29 108.1(4) 1_655 .
O28 Si11 Th2 116.1(3) 2_766 2_765
O30 Si11 Th2 34.4(3) . 2_765
O25 Si11 Th2 72.7(3) 1_655 2_765
O29 Si11 Th2 132.5(3) . 2_765
O28 Si11 Rb1 94.3(4) 2_766 2_765
O30 Si11 Rb1 36.3(3) . 2_765
O25 Si11 Rb1 141.9(3) 1_655 2_765
O29 Si11 Rb1 90.5(3) . 2_765
Th2 Si11 Rb1 70.29(6) 2_765 2_765
Si11 O30 Th2 122.4(4) . 2_765
Si11 O30 Rb1 123.9(4) . 2_765
Th2 O30 Rb1 112.8(3) 2_765 2_765
Si11 O30 Rb3 113.5(4) . 2_765
Th2 O30 Rb3 87.7(2) 2_765 2_765
Rb1 O30 Rb3 76.8(2) 2_765 2_765
Si3 O7 Si4 143.3(5) . .
O8 Si3 O7 113.0(4) . .
O8 Si3 O6 112.9(4) . .
O7 Si3 O6 108.1(4) . .
O8 Si3 O4 110.7(4) . 1_455
O7 Si3 O4 107.3(4) . 1_455
O6 Si3 O4 104.3(4) . 1_455
O8 Si3 Rb3 41.8(3) . 2_655
O7 Si3 Rb3 88.9(3) . 2_655
O6 Si3 Rb3 154.6(3) . 2_655
O4 Si3 Rb3 87.6(2) 1_455 2_655
Si3 O6 Si2 125.5(5) . .
Si3 O6 Rb3 127.2(4) . 2_755
Si2 O6 Rb3 105.0(3) . 2_755
Si3 O8 Th2 143.9(4) . 2_655
Si3 O8 Rb3 117.9(4) . 2_655
Th2 O8 Rb3 96.5(2) 2_655 2_655
O5 Si2 O3 111.9(4) . 2_745
O5 Si2 O2 111.9(4) . .
O3 Si2 O2 107.2(4) 2_745 .
O5 Si2 O6 111.9(4) . .
O3 Si2 O6 109.1(4) 2_745 .
O2 Si2 O6 104.4(4) . .
O5 Si2 Rb3 129.6(3) . 2_755
O3 Si2 Rb3 118.5(3) 2_745 2_755
O2 Si2 Rb3 54.7(3) . 2_755
O6 Si2 Rb3 49.8(3) . 2_755
O5 Si2 Rb4 49.3(3) . 1_645
O3 Si2 Rb4 151.0(3) 2_745 1_645
O2 Si2 Rb4 69.9(3) . 1_645
O6 Si2 Rb4 99.4(3) . 1_645
Rb3 Si2 Rb4 84.24(7) 2_755 1_645
Si2 O2 Si1 128.8(5) . .
Si2 O2 Rb3 100.0(3) . 2_755
Si1 O2 Rb3 129.1(3) . 2_755
O1 Si1 O3 116.6(5) . .
O1 Si1 O4 102.2(4) . .
O3 Si1 O4 109.4(4) . .
O1 Si1 O2 112.1(4) . .
O3 Si1 O2 106.8(4) . .
O4 Si1 O2 109.7(4) . .
O1 Si1 Th1 40.9(3) . 1_645
O3 Si1 Th1 128.6(3) . 1_645
O4 Si1 Th1 61.3(3) . 1_645
O2 Si1 Th1 124.2(3) . 1_645
O1 Si1 Rb2 29.5(3) . 1_545
O3 Si1 Rb2 106.9(3) . 1_545
O4 Si1 Rb2 130.3(3) . 1_545
O2 Si1 Rb2 90.6(3) . 1_545
Th1 Si1 Rb2 69.63(6) 1_645 1_545
Si1 O1 Th1 113.0(4) . 1_645
Si1 O1 Rb2 134.7(4) . 1_545
Th1 O1 Rb2 110.7(3) 1_645 1_545
Si1 O4 Si3 139.2(5) . 1_655
Si1 O4 Th1 89.3(3) . 1_645
Si3 O4 Th1 131.2(4) 1_655 1_645
Si1 O3 Si2 165.5(5) . 2_745
Si2 O5 Th1 137.4(4) . 1_545
Si2 O5 Rb2 121.6(3) . 1_545
Th1 O5 Rb2 92.9(2) 1_545 1_545
Si2 O5 Rb4 108.8(4) . 1_645
Th1 O5 Rb4 101.8(2) 1_545 1_645
Rb2 O5 Rb4 78.12(18) 1_545 1_645

loop_
_geom_bond_atom_site_label_1
_geom_bond_atom_site_label_2
_geom_bond_distance
_geom_bond_site_symmetry_2
Th1 O24 2.290(7) .
Th1 O12 2.316(7) .
Th1 O9 2.319(8) 2_655
Th1 O5 2.327(7) 1_565
Th1 O15 2.334(7) .
Th1 O1 2.353(8) 1_465
Th1 O4 2.905(7) 1_465
Th1 Si1 3.310(3) 1_465
Th1 Rb2 4.0662(16) .
Th1 Rb4 4.2697(18) .
Th1 Rb2 4.3112(19) 1_455
Th1 Rb4 4.3461(19) 1_655
Th2 O8 2.277(7) 2_655
Th2 O20 2.281(7) 1_554
Th2 O23 2.302(6) 2
Th2 O30 2.308(7) 2_765
Th2 O27 2.313(7) 2_665
Th2 O17 2.353(8) 2_655
Th2 Si11 3.447(3) 2_765
Th2 Rb3 4.0119(18) .
Th2 Rb1 4.0653(18) 1_455
Th2 Rb1 4.2677(16) .
Th2 Rb3 4.3570(17) 1_455
Rb1 O30 2.806(8) 2_765
Rb1 O18 2.909(7) 1_554
Rb1 O22 2.984(8) 2_655
Rb1 O20 3.006(7) 1_654
Rb1 O19 3.056(7) 1_554
Rb1 O17 3.080(7) 2_655
Rb1 O23 3.253(7) 2_655
Rb1 O27 3.309(8) 2_765
Rb1 Si7 3.680(4) 1_554
Rb1 Si9 3.747(4) 2_655
Rb1 Rb3 3.867(2) .
Rb1 Si8 3.872(3) 1_654
Rb2 O1 2.874(7) 1_565
Rb2 O15 3.041(8) 1_655
Rb2 O12 3.058(7) .
Rb2 O9 3.123(8) 2_655
Rb2 O9 3.125(8) .
Rb2 O5 3.219(8) 1_565
Rb2 O13 3.327(8) 2_655
Rb2 O11 3.390(7) 2_755
Rb2 O15 3.597(7) 2_655
Rb2 Si6 3.622(3) 2_655
Rb2 Si5 3.847(4) 2_655
Rb2 Si4 3.895(4) .
Rb3 O6 2.963(7) 2_755
Rb3 O23 3.000(7) 2_655
Rb3 O8 3.055(7) 2_655
Rb3 O2 3.101(7) 2_755
Rb3 O17 3.162(8) 2_655
Rb3 O13 3.170(8) 2_655
Rb3 O27 3.306(7) 2_765
Rb3 O30 3.376(9) 2_765
Rb3 Si2 3.745(4) 2_755
Rb3 Si9 4.019(4) 2_655
Rb4 O26 3.054(7) 1_455
Rb4 O16 3.090(8) .
Rb4 O29 3.141(8) 1_455
Rb4 O12 3.179(7) 1_455
Rb4 O5 3.227(8) 1_465
Rb4 O15 3.298(7) .
Rb4 O24 3.312(8) .
Rb4 O14 3.339(8) 1_455
Rb4 Si5 3.789(4) 1_455
Rb4 Si6 3.818(4) .
Rb4 Si12 3.825(4) 1_455
Rb4 Si10 3.921(3) .
Si4 O9 1.588(9) .
Si4 O10 1.612(7) .
Si4 O7 1.615(7) .
Si4 O11 1.622(7) .
Si4 Rb2 4.013(3) 2_655
O10 Si5 1.620(8) .
O9 Th1 2.319(8) 2_655
O9 Rb2 3.123(8) 2_655
O11 Si6 1.619(7) 1_655
O11 Rb2 3.390(7) 2_755
Si5 O12 1.593(8) .
Si5 O14 1.614(8) .
Si5 O13 1.636(7) .
Si5 Rb4 3.789(4) 1_655
Si5 Rb2 3.847(4) 2_655
Si5 Rb3 4.064(4) 2_655
O12 Rb4 3.179(7) 1_655
O13 Si6 1.634(7) .
O13 Rb3 3.170(8) 2_655
O13 Rb2 3.327(8) 2_655
Si6 O15 1.585(8) .
Si6 O16 1.617(8) .
Si6 O11 1.619(7) 1_455
Si6 Rb2 3.622(3) 2_655
Si6 Rb2 4.043(4) 1_455
Si6 Rb3 4.090(4) 2_655
O14 Si7 1.615(8) .
O14 Rb4 3.339(8) 1_655
O15 Rb2 3.041(8) 1_455
O15 Rb2 3.597(7) 2_655
O16 Si9 1.630(8) .
Si7 O17 1.586(8) .
Si7 O19 1.614(7) .
Si7 O18 1.644(7) .
Si7 Rb1 3.680(4) 1_556
Si7 Rb1 3.966(3) 2_655
O17 Th2 2.353(8) 2_655
O17 Rb1 3.080(7) 2_655
O17 Rb3 3.162(8) 2_655
O18 Si9 1.623(7) 1_655
O18 Rb1 2.909(7) 1_556
O19 Si8 1.641(7) .
O19 Rb1 3.056(7) 1_556
Si8 O20 1.564(7) .
Si8 O21 1.606(8) .
Si8 O22 1.626(7) .
Si8 Rb1 3.872(3) 1_456
Si8 Rb1 3.902(4) 2_655
O20 Th2 2.281(7) 1_556
O20 Rb1 3.006(7) 1_456
O21 Si10 1.602(8) .
O22 Si9 1.625(7) .
O22 Rb1 2.984(8) 2_655
Si9 O23 1.589(8) .
Si9 O18 1.623(7) 1_455
Si9 Rb1 3.747(4) 2_655
Si9 Rb3 4.019(4) 2_655
Si9 Rb1 4.029(3) 1_456
O23 Th2 2.302(6) 2
O23 Rb3 3.000(7) 2_655
O23 Rb1 3.253(7) 2_655
Si10 O24 1.585(8) .
Si10 O25 1.624(8) .
Si10 O26 1.639(8) .
Si10 Rb4 4.121(3) 1_655
O26 Si12 1.636(8) .
O26 Rb4 3.054(7) 1_655
O25 Si11 1.615(7) 1_455
Si12 O27 1.576(8) .
Si12 O28 1.620(8) .
Si12 O29 1.629(8) .
Si12 Rb4 3.825(4) 1_655
Si12 Rb1 4.104(4) 2_765
O29 Si11 1.634(7) .
O29 Rb4 3.141(8) 1_655
O27 Th2 2.313(7) 2_665
O27 Rb3 3.306(7) 2_765
O27 Rb1 3.309(8) 2_765
O28 Si11 1.596(8) 2_766
Si11 O28 1.596(8) 2_766
Si11 O30 1.607(8) .
Si11 O25 1.615(7) 1_655
Si11 Th2 3.447(3) 2_765
Si11 Rb1 3.934(4) 2_765
O30 Th2 2.308(7) 2_765
O30 Rb1 2.806(8) 2_765
O30 Rb3 3.376(9) 2_765
O7 Si3 1.608(8) .
Si3 O8 1.583(7) .
Si3 O6 1.626(8) .
Si3 O4 1.657(7) 1_455
Si3 Rb3 4.046(3) 2_655
O6 Si2 1.649(8) .
O6 Rb3 2.963(7) 2_755
O8 Th2 2.277(7) 2_655
O8 Rb3 3.055(7) 2_655
Si2 O5 1.587(8) .
Si2 O3 1.620(8) 2_745
Si2 O2 1.628(7) .
Si2 Rb3 3.745(4) 2_755
Si2 Rb4 4.028(4) 1_645
O2 Si1 1.635(7) .
O2 Rb3 3.101(7) 2_755
Si1 O1 1.585(8) .
Si1 O3 1.588(8) .
Si1 O4 1.623(7) .
Si1 Th1 3.310(3) 1_645
Si1 Rb2 4.145(4) 1_545
O1 Th1 2.353(8) 1_645
O1 Rb2 2.874(7) 1_545
O4 Si3 1.657(7) 1_655
O4 Th1 2.905(7) 1_645
O3 Si2 1.620(8) 2_745
O5 Th1 2.327(6) 1_545
O5 Rb2 3.219(8) 1_545
O5 Rb4 3.227(8) 1_645
